data_7019538
loop_
_publ_author_name
'Sanmart\'in-Matalobos, Jes\'us'
'Portela-Garc\'ia, Cristina'
'Mart\'inez-Rodr\'iguez, Luis'
'Gonz\'alez-Bello, Concepci\'on'
'Lence, Emilio'
'Garc\'ia-Deibe, Ana M'
'Fondo, Matilde'

_publ_section_title
;
 Structural variety of zinc and copper complexes based on a
 2,3-disubstituted 1,2,3,4-tetrahydroquinazoline ligand.
;
_journal_issue 23
_journal_name_full 'Dalton transactions (Cambridge, England : 2003)'
_journal_page_first 6998
_journal_page_last 7004
_journal_paper_doi 10.1039/c2dt30550j
_journal_volume 41
_journal_year 2012
_chemical_formula_moiety 'C42 H32 Cu2 N6 O8 S, 2 (C H4 O)'
_chemical_formula_sum 'C44 H40 Cu2 N6 O8 S'
_chemical_formula_weight 939.96
_chemical_name_systematic
;
?
;
_space_group_IT_number 2
_symmetry_cell_setting triclinic
_symmetry_space_group_name_Hall '-P 1'
_symmetry_space_group_name_H-M 'P -1'
_atom_sites_solution_hydrogens geom
_atom_sites_solution_primary direct
_atom_sites_solution_secondary difmap
_audit_creation_method SHELXL-97
_cell_angle_alpha 76.947(11)
_cell_angle_beta 84.836(12)
_cell_angle_gamma 72.451(11)
_cell_formula_units_Z 2
_cell_length_a 11.372(3)
_cell_length_b 11.437(3)
_cell_length_c 16.766(4)
_cell_measurement_reflns_used 9909
_cell_measurement_temperature 100(2)
_cell_measurement_theta_max 25.312
_cell_measurement_theta_min 2.265
_cell_volume 2024.8(9)
_computing_cell_refinement 'BRUKER APEX2, (Bruker, 2010)'
_computing_data_collection 'BRUKER APEX2, (Bruker, 2010)'
_computing_structure_refinement 'SHELXL-97 (Sheldrick, 2008)'
_computing_structure_solution 'SIR-2008 (Burla, 2008)'
_diffrn_ambient_temperature 100(2)
_diffrn_measured_fraction_theta_full 0.993
_diffrn_measured_fraction_theta_max 0.993
_diffrn_measurement_device_type 'Bruker X8 Kappa APEXII'
_diffrn_measurement_method 'omega and phi scans'
_diffrn_radiation_monochromator graphite
_diffrn_radiation_source 'fine-focus sealed tube'
_diffrn_radiation_type MoK\a
_diffrn_radiation_wavelength 0.71073
_diffrn_reflns_av_R_equivalents 0.0475
_diffrn_reflns_av_sigmaI/netI 0.0445
_diffrn_reflns_limit_h_max 14
_diffrn_reflns_limit_h_min -13
_diffrn_reflns_limit_k_max 14
_diffrn_reflns_limit_k_min -13
_diffrn_reflns_limit_l_max 20
_diffrn_reflns_limit_l_min 0
_diffrn_reflns_number 48645
_diffrn_reflns_theta_full 26.02
_diffrn_reflns_theta_max 26.02
_diffrn_reflns_theta_min 1.88
_exptl_absorpt_coefficient_mu 1.166
_exptl_absorpt_correction_T_max 0.9659
_exptl_absorpt_correction_T_min 0.9053
_exptl_absorpt_correction_type multi-scan
_exptl_absorpt_process_details 'SADABS (Bruker,2008)'
_exptl_crystal_colour brown
_exptl_crystal_density_diffrn 1.542
_exptl_crystal_density_method 'not measured'
_exptl_crystal_description plate
_exptl_crystal_F_000 968
_exptl_crystal_size_max 0.16
_exptl_crystal_size_mid 0.12
_exptl_crystal_size_min 0.03
_refine_diff_density_max 0.962
_refine_diff_density_min -0.520
_refine_diff_density_rms 0.074
_refine_ls_extinction_method none
_refine_ls_goodness_of_fit_ref 1.028
_refine_ls_hydrogen_treatment mixed
_refine_ls_matrix_type full
_refine_ls_number_parameters 563
_refine_ls_number_reflns 7916
_refine_ls_number_restraints 0
_refine_ls_restrained_S_all 1.028
_refine_ls_R_factor_all 0.0656
_refine_ls_R_factor_gt 0.0394
_refine_ls_shift/su_max 0.001
_refine_ls_shift/su_mean 0.000
_refine_ls_structure_factor_coef Fsqd
_refine_ls_weighting_details 'calc w=1/[\s^2^(Fo^2^)+(0.0358P)^2^+2.3037P] where P=(Fo^2^+2Fc^2^)/3'
_refine_ls_weighting_scheme calc
_refine_ls_wR_factor_gt 0.0823
_refine_ls_wR_factor_ref 0.0920
_reflns_number_gt 5902
_reflns_number_total 7916
_reflns_threshold_expression >2\s(I)
_cod_data_source_file c2dt30550j.txt
_cod_data_source_block Cu2(L)(Lam)
_cod_depositor_comments
;
The following automatic conversions were performed:

'_symmetry_cell_setting' value 'Triclinic' changed to 'triclinic'
according to /home/saulius/struct/CIF-dictionaries/cif_core.dic
dictionary named 'cif_core.dic' version 2.4.1 from 2010-06-29.

Automatic conversion script
Id: cif_fix_values 1891 2012-01-12 08:04:46Z andrius 
;
_cod_original_cell_volume 2025.0(9)
_cod_database_code 7019538

loop_
_symmetry_equiv_pos_as_xyz
'x, y, z'
'-x, -y, -z'

loop_
_atom_site_label
_atom_site_type_symbol
_atom_site_fract_x
_atom_site_fract_y
_atom_site_fract_z
_atom_site_U_iso_or_equiv
_atom_site_adp_type
_atom_site_occupancy
_atom_site_symmetry_multiplicity
_atom_site_calc_flag
_atom_site_refinement_flags
Cu1 Cu 0.68581(3) 0.14490(3) 0.31455(2) 0.02256(10) Uani 1 1 d .
Cu2 Cu 0.72253(3) 0.28190(3) 0.10470(2) 0.02324(10) Uani 1 1 d .
N101 N 0.6473(2) -0.0062(2) 0.31578(15) 0.0223(5) Uani 1 1 d .
N102 N 0.6589(2) 0.0932(2) 0.43518(14) 0.0227(5) Uani 1 1 d .
N103 N 0.6731(2) 0.3150(2) 0.31489(14) 0.0213(5) Uani 1 1 d .
O101 O 0.6807(2) 0.15309(18) 0.18576(12) 0.0264(5) Uani 1 1 d .
O103 O 0.81999(19) 0.32929(18) 0.20179(12) 0.0244(5) Uani 1 1 d .
O201 O 0.8745(2) 0.1842(2) 0.05276(13) 0.0351(5) Uani 1 1 d .
N201 N 0.7530(2) 0.4187(2) 0.02453(14) 0.0256(6) Uani 1 1 d .
N202 N 0.5651(2) 0.4242(2) 0.11756(14) 0.0221(5) Uani 1 1 d .
O1S O 0.8946(2) 0.0357(2) 0.31629(17) 0.0371(6) Uani 1 1 d .
C1S C 0.9369(4) -0.0863(4) 0.3663(3) 0.0707(14) Uani 1 1 d .
H1S1 H 0.9059 -0.0845 0.4226 0.106 Uiso 1 1 calc R
H1S2 H 1.0273 -0.1137 0.3656 0.106 Uiso 1 1 calc R
H1S3 H 0.9067 -0.1449 0.3452 0.106 Uiso 1 1 calc R
C102 C 0.6276(3) -0.0744(3) 0.38721(19) 0.0235(7) Uani 1 1 d .
C103 C 0.5968(3) -0.1863(3) 0.3908(2) 0.0272(7) Uani 1 1 d .
H103 H 0.5834 -0.2370 0.4421 0.033 Uiso 1 1 calc R
C104 C 0.5866(3) -0.2206(3) 0.3190(2) 0.0299(7) Uani 1 1 d .
H104 H 0.5679 -0.2967 0.3210 0.036 Uiso 1 1 calc R
C4A C 0.6034(3) -0.1450(3) 0.2422(2) 0.0268(7) Uani 1 1 d .
C105 C 0.5900(3) -0.1665(3) 0.1640(2) 0.0355(8) Uani 1 1 d .
H105 H 0.5707 -0.2399 0.1592 0.043 Uiso 1 1 calc R
C106 C 0.6049(4) -0.0812(3) 0.0957(2) 0.0412(9) Uani 1 1 d .
H106 H 0.5934 -0.0960 0.0438 0.049 Uiso 1 1 calc R
C107 C 0.6370(3) 0.0294(3) 0.0982(2) 0.0364(8) Uani 1 1 d .
H107 H 0.6472 0.0862 0.0489 0.044 Uiso 1 1 calc R
C108 C 0.6528(3) 0.0525(3) 0.17269(19) 0.0267(7) Uani 1 1 d .
C8A C 0.6356(3) -0.0358(3) 0.24413(18) 0.0227(7) Uani 1 1 d .
C109 C 0.6416(3) -0.0206(3) 0.45974(19) 0.0247(7) Uani 1 1 d .
O102 O 0.6352(2) -0.0836(2) 0.52990(13) 0.0317(5) Uani 1 1 d .
C9A C 0.6722(3) 0.1637(3) 0.49137(18) 0.0242(7) Uani 1 1 d .
C110 C 0.7178(3) 0.1097(3) 0.57008(19) 0.0302(7) Uani 1 1 d .
H110 H 0.7442 0.0210 0.5873 0.036 Uiso 1 1 calc R
C111 C 0.7249(3) 0.1842(3) 0.6234(2) 0.0346(8) Uani 1 1 d .
H111 H 0.7537 0.1459 0.6773 0.042 Uiso 1 1 calc R
C112 C 0.6907(3) 0.3128(3) 0.5989(2) 0.0367(8) Uani 1 1 d .
H112 H 0.6950 0.3633 0.6358 0.044 Uiso 1 1 calc R
C13A C 0.6393(3) 0.2963(3) 0.46622(18) 0.0235(7) Uani 1 1 d .
C113 C 0.6503(3) 0.3675(3) 0.52077(19) 0.0294(7) Uani 1 1 d .
H113 H 0.6293 0.4561 0.5035 0.035 Uiso 1 1 calc R
C114 C 0.5912(3) 0.3617(3) 0.38174(17) 0.0227(6) Uani 1 1 d .
H11A H 0.5091 0.3505 0.3773 0.027 Uiso 1 1 calc R
H11B H 0.5802 0.4526 0.3747 0.027 Uiso 1 1 calc R
S101 S 0.75594(7) 0.39536(6) 0.26551(4) 0.02026(16) Uani 1 1 d .
O104 O 0.68759(19) 0.52559(18) 0.23851(12) 0.0261(5) Uani 1 1 d .
C115 C 0.8750(3) 0.3960(3) 0.32687(17) 0.0217(6) Uani 1 1 d .
C116 C 0.8868(3) 0.5083(3) 0.33766(19) 0.0281(7) Uani 1 1 d .
H116 H 0.8277 0.5853 0.3157 0.034 Uiso 1 1 calc R
C117 C 0.9860(3) 0.5073(3) 0.3810(2) 0.0319(8) Uani 1 1 d .
H117 H 0.9933 0.5844 0.3891 0.038 Uiso 1 1 calc R
C118 C 1.1852(3) 0.3964(4) 0.4550(2) 0.0403(9) Uani 1 1 d .
H11C H 1.2590 0.3738 0.4202 0.060 Uiso 1 1 calc R
H11D H 1.1950 0.3352 0.5071 0.060 Uiso 1 1 calc R
H11E H 1.1741 0.4801 0.4654 0.060 Uiso 1 1 calc R
C18A C 1.0741(3) 0.3966(3) 0.41240(19) 0.0293(7) Uani 1 1 d .
C119 C 1.0578(3) 0.2847(3) 0.4027(2) 0.0326(8) Uani 1 1 d .
H119 H 1.1159 0.2075 0.4254 0.039 Uiso 1 1 calc R
C120 C 0.9590(3) 0.2835(3) 0.36090(19) 0.0291(7) Uani 1 1 d .
H120 H 0.9488 0.2062 0.3555 0.035 Uiso 1 1 calc R
C202 C 0.6787(3) 0.5344(3) 0.01714(17) 0.0259(7) Uani 1 1 d .
C203 C 0.7110(3) 0.6343(3) -0.03664(19) 0.0355(8) Uani 1 1 d .
H203 H 0.6577 0.7176 -0.0432 0.043 Uiso 1 1 calc R
C204 C 0.8208(4) 0.6088(4) -0.0792(2) 0.0422(10) Uani 1 1 d .
H204 H 0.8437 0.6760 -0.1149 0.051 Uiso 1 1 calc R
C4B C 0.9010(3) 0.4866(4) -0.0721(2) 0.0400(9) Uani 1 1 d .
C205 C 1.0159(4) 0.4465(5) -0.1126(2) 0.0539(12) Uani 1 1 d .
H205 H 1.0486 0.5058 -0.1494 0.065 Uiso 1 1 calc R
C206 C 1.0790(4) 0.3228(5) -0.0984(2) 0.0568(12) Uani 1 1 d .
H206 H 1.1556 0.2982 -0.1268 0.068 Uiso 1 1 calc R
C207 C 1.0379(3) 0.2271(4) -0.0437(2) 0.0518(11) Uani 1 1 d .
H207 H 1.0859 0.1418 -0.0364 0.062 Uiso 1 1 calc R
C208 C 0.9259(3) 0.2609(4) -0.0012(2) 0.0359(8) Uani 1 1 d .
C8B C 0.8609(3) 0.3908(3) -0.01730(18) 0.0314(8) Uani 1 1 d .
C209 C 0.5673(3) 0.5402(3) 0.07021(17) 0.0239(7) Uani 1 1 d .
N203 N 0.4820(3) 0.6465(2) 0.07075(15) 0.0282(6) Uani 1 1 d .
C9B C 0.3826(3) 0.6434(3) 0.12335(19) 0.0286(7) Uani 1 1 d .
C210 C 0.2879(3) 0.7545(3) 0.1265(2) 0.0363(8) Uani 1 1 d .
H210 H 0.2937 0.8323 0.0940 0.044 Uiso 1 1 calc R
C211 C 0.1873(4) 0.7497(3) 0.1769(2) 0.0428(10) Uani 1 1 d .
H211 H 0.1229 0.8249 0.1784 0.051 Uiso 1 1 calc R
C212 C 0.1766(3) 0.6367(3) 0.2265(2) 0.0377(9) Uani 1 1 d .
H212 H 0.1050 0.6361 0.2603 0.045 Uiso 1 1 calc R
C213 C 0.2689(3) 0.5269(3) 0.2265(2) 0.0334(8) Uani 1 1 d .
H213 H 0.2627 0.4505 0.2608 0.040 Uiso 1 1 calc R
C14B C 0.3737(3) 0.5296(3) 0.17424(18) 0.0263(7) Uani 1 1 d .
C214 C 0.4709(3) 0.4207(3) 0.16860(18) 0.0243(7) Uani 1 1 d .
H214 H 0.4683 0.3428 0.2026 0.029 Uiso 1 1 calc R
H1S H 0.931(4) 0.031(4) 0.266(3) 0.064(14) Uiso 1 1 d .
O2S O 0.6001(2) -0.2120(2) 0.68627(16) 0.0375(6) Uani 1 1 d .
C2S C 0.6590(3) -0.1558(3) 0.7307(2) 0.0416(9) Uani 1 1 d .
H2S1 H 0.6283 -0.0644 0.7135 0.062 Uiso 1 1 calc R
H2S2 H 0.7482 -0.1832 0.7202 0.062 Uiso 1 1 calc R
H2S3 H 0.6414 -0.1807 0.7893 0.062 Uiso 1 1 calc R
H2S H 0.604(4) -0.179(4) 0.642(2) 0.044(13) Uiso 1 1 d .
O3S O 1.0143(2) 0.0292(2) 0.17185(17) 0.0514(7) Uani 1 1 d .
H3S H 0.9691 0.0684 0.1317 0.077 Uiso 1 1 calc R
C3S C 1.0997(4) 0.0923(4) 0.1782(3) 0.0612(12) Uani 1 1 d .
H3S1 H 1.0560 0.1755 0.1889 0.092 Uiso 1 1 calc R
H3S2 H 1.1479 0.1013 0.1269 0.092 Uiso 1 1 calc R
H3S3 H 1.1552 0.0443 0.2233 0.092 Uiso 1 1 calc R

loop_
_atom_site_aniso_label
_atom_site_aniso_U_11
_atom_site_aniso_U_22
_atom_site_aniso_U_33
_atom_site_aniso_U_23
_atom_site_aniso_U_13
_atom_site_aniso_U_12
Cu1 0.0336(2) 0.01825(19) 0.0189(2) -0.00385(15) -0.00107(16) -0.01189(16)
Cu2 0.0287(2) 0.0232(2) 0.0184(2) -0.00469(15) 0.00079(16) -0.00843(16)
N101 0.0230(14) 0.0185(12) 0.0248(14) -0.0033(11) -0.0026(11) -0.0053(11)
N102 0.0277(14) 0.0233(13) 0.0178(13) -0.0023(10) -0.0018(11) -0.0093(11)
N103 0.0272(14) 0.0186(12) 0.0199(13) -0.0043(10) 0.0011(11) -0.0096(11)
O101 0.0423(13) 0.0194(10) 0.0211(11) -0.0048(9) -0.0027(10) -0.0133(10)
O103 0.0314(12) 0.0272(11) 0.0185(11) -0.0063(9) 0.0005(9) -0.0133(10)
O201 0.0329(13) 0.0407(13) 0.0283(13) -0.0122(11) 0.0027(10) -0.0029(11)
N201 0.0322(16) 0.0357(15) 0.0140(13) -0.0053(11) -0.0015(11) -0.0169(13)
N202 0.0276(14) 0.0249(13) 0.0174(13) -0.0054(10) -0.0032(11) -0.0116(11)
O1S 0.0369(14) 0.0297(13) 0.0430(16) -0.0048(11) -0.0033(12) -0.0084(11)
C1S 0.044(3) 0.056(3) 0.087(4) 0.021(3) -0.001(2) -0.003(2)
C102 0.0222(17) 0.0175(15) 0.0281(18) -0.0005(13) -0.0015(13) -0.0045(13)
C103 0.0232(17) 0.0194(15) 0.0351(19) 0.0000(14) -0.0004(14) -0.0047(13)
C104 0.0256(18) 0.0152(15) 0.049(2) -0.0056(14) -0.0045(15) -0.0057(13)
C4A 0.0275(17) 0.0157(14) 0.0380(19) -0.0086(14) -0.0064(15) -0.0039(13)
C105 0.043(2) 0.0231(17) 0.046(2) -0.0153(16) -0.0068(17) -0.0108(15)
C106 0.060(3) 0.0329(19) 0.037(2) -0.0174(16) -0.0106(18) -0.0120(18)
C107 0.057(2) 0.0289(18) 0.0256(18) -0.0071(14) -0.0048(16) -0.0135(17)
C108 0.0308(18) 0.0219(16) 0.0294(18) -0.0094(13) -0.0040(14) -0.0065(14)
C8A 0.0224(16) 0.0191(15) 0.0259(17) -0.0068(13) -0.0044(13) -0.0023(13)
C109 0.0240(17) 0.0236(16) 0.0234(17) 0.0003(13) -0.0030(13) -0.0052(13)
O102 0.0383(14) 0.0284(12) 0.0250(13) 0.0029(10) -0.0009(10) -0.0110(10)
C9A 0.0220(16) 0.0327(17) 0.0200(16) -0.0078(13) 0.0008(13) -0.0098(14)
C110 0.0304(18) 0.0336(18) 0.0240(17) -0.0014(14) -0.0031(14) -0.0082(15)
C111 0.0328(19) 0.051(2) 0.0207(17) -0.0083(15) -0.0049(14) -0.0112(17)
C112 0.038(2) 0.051(2) 0.0288(19) -0.0176(17) -0.0034(16) -0.0161(18)
C13A 0.0211(16) 0.0283(16) 0.0234(17) -0.0079(13) 0.0004(13) -0.0090(13)
C113 0.0294(18) 0.0335(18) 0.0294(19) -0.0109(14) 0.0011(14) -0.0123(15)
C114 0.0235(16) 0.0223(15) 0.0233(16) -0.0050(13) 0.0014(13) -0.0083(13)
S101 0.0269(4) 0.0178(4) 0.0178(4) -0.0024(3) -0.0029(3) -0.0092(3)
O104 0.0342(13) 0.0193(10) 0.0254(12) -0.0015(9) -0.0059(10) -0.0094(9)
C115 0.0245(16) 0.0245(16) 0.0180(15) -0.0052(12) 0.0012(13) -0.0100(13)
C116 0.0300(18) 0.0248(16) 0.0294(18) -0.0088(14) -0.0031(14) -0.0048(14)
C117 0.0354(19) 0.0301(18) 0.0354(19) -0.0120(15) -0.0046(16) -0.0121(16)
C118 0.033(2) 0.051(2) 0.041(2) -0.0179(18) -0.0058(17) -0.0112(17)
C18A 0.0299(18) 0.0397(19) 0.0224(17) -0.0128(14) 0.0002(14) -0.0117(16)
C119 0.0340(19) 0.0271(17) 0.0340(19) -0.0043(15) -0.0084(15) -0.0042(15)
C120 0.0352(19) 0.0229(16) 0.0304(18) -0.0057(14) -0.0061(15) -0.0085(15)
C202 0.0394(19) 0.0303(17) 0.0139(15) -0.0005(13) -0.0089(14) -0.0194(15)
C203 0.050(2) 0.0383(19) 0.0250(18) -0.0008(15) -0.0080(17) -0.0257(18)
C204 0.059(3) 0.056(2) 0.0235(19) 0.0026(17) -0.0081(18) -0.041(2)
C4B 0.040(2) 0.073(3) 0.0187(18) -0.0076(17) -0.0019(16) -0.036(2)
C205 0.046(3) 0.107(4) 0.021(2) -0.009(2) 0.0037(18) -0.044(3)
C206 0.032(2) 0.112(4) 0.028(2) -0.016(2) 0.0030(18) -0.024(3)
C207 0.031(2) 0.089(3) 0.032(2) -0.020(2) -0.0021(17) -0.008(2)
C208 0.0290(19) 0.060(2) 0.0205(18) -0.0136(17) -0.0012(15) -0.0121(18)
C8B 0.0314(19) 0.053(2) 0.0165(16) -0.0084(15) -0.0022(14) -0.0212(17)
C209 0.0352(18) 0.0234(16) 0.0172(15) -0.0050(12) -0.0078(13) -0.0119(14)
N203 0.0421(17) 0.0244(14) 0.0212(14) -0.0046(11) -0.0100(12) -0.0114(13)
C9B 0.0357(19) 0.0298(17) 0.0221(17) -0.0103(14) -0.0091(15) -0.0062(15)
C210 0.049(2) 0.0305(18) 0.0287(19) -0.0094(15) -0.0107(17) -0.0046(17)
C211 0.046(2) 0.041(2) 0.039(2) -0.0222(18) -0.0152(19) 0.0050(18)
C212 0.034(2) 0.051(2) 0.030(2) -0.0213(17) -0.0033(16) -0.0048(17)
C213 0.0325(19) 0.044(2) 0.0265(18) -0.0144(15) -0.0046(15) -0.0086(16)
C14B 0.0299(18) 0.0324(17) 0.0207(16) -0.0100(13) -0.0069(14) -0.0098(15)
C214 0.0292(18) 0.0267(16) 0.0200(16) -0.0061(13) -0.0065(14) -0.0100(14)
O2S 0.0462(16) 0.0380(14) 0.0254(14) 0.0035(12) -0.0020(12) -0.0151(12)
C2S 0.041(2) 0.049(2) 0.031(2) 0.0012(17) -0.0035(17) -0.0140(18)
O3S 0.0462(17) 0.0400(15) 0.0598(19) -0.0052(13) -0.0069(14) -0.0027(13)
C3S 0.074(3) 0.046(2) 0.065(3) 0.004(2) -0.021(2) -0.024(2)

loop_
_atom_type_symbol
_atom_type_description
_atom_type_scat_dispersion_real
_atom_type_scat_dispersion_imag
_atom_type_scat_source
C C 0.0033 0.0016 'International Tables Vol C Tables 4.2.6.8 and 6.1.1.4'
H H 0.0000 0.0000 'International Tables Vol C Tables 4.2.6.8 and 6.1.1.4'
N N 0.0061 0.0033 'International Tables Vol C Tables 4.2.6.8 and 6.1.1.4'
O O 0.0106 0.0060 'International Tables Vol C Tables 4.2.6.8 and 6.1.1.4'
S S 0.1246 0.1234 'International Tables Vol C Tables 4.2.6.8 and 6.1.1.4'
Cu Cu 0.3201 1.2651 'International Tables Vol C Tables 4.2.6.8 and 6.1.1.4'

loop_
_geom_angle_atom_site_label_1
_geom_angle_atom_site_label_2
_geom_angle_atom_site_label_3
_geom_angle
N101 Cu1 N103 163.17(10)
N101 Cu1 N102 81.50(10)
N103 Cu1 N102 95.81(10)
N101 Cu1 O101 79.20(9)
N103 Cu1 O101 100.99(9)
N102 Cu1 O101 159.84(9)
N101 Cu1 O1S 89.58(9)
N103 Cu1 O1S 107.23(9)
N102 Cu1 O1S 94.69(10)
O101 Cu1 O1S 90.93(9)
O101 Cu2 N201 175.94(10)
O101 Cu2 O201 101.65(9)
N201 Cu2 O201 82.28(11)
O101 Cu2 N202 97.20(10)
N201 Cu2 N202 78.77(11)
O201 Cu2 N202 159.38(10)
O101 Cu2 O103 89.90(8)
N201 Cu2 O103 90.64(9)
O201 Cu2 O103 96.88(8)
N202 Cu2 O103 91.40(8)
C102 N101 C8A 122.8(3)
C102 N101 Cu1 118.0(2)
C8A N101 Cu1 119.1(2)
C109 N102 C9A 122.2(3)
C109 N102 Cu1 114.70(19)
C9A N102 Cu1 122.66(19)
C114 N103 S101 118.97(18)
C114 N103 Cu1 112.67(17)
S101 N103 Cu1 127.20(14)
C108 O101 Cu2 126.85(19)
C108 O101 Cu1 110.52(18)
Cu2 O101 Cu1 122.49(9)
S101 O103 Cu2 124.20(12)
C208 O201 Cu2 110.7(2)
C202 N201 C8B 122.7(3)
C202 N201 Cu2 121.8(2)
C8B N201 Cu2 115.1(2)
C214 N202 C209 117.6(3)
C214 N202 Cu2 128.6(2)
C209 N202 Cu2 113.5(2)
C1S O1S Cu1 120.2(2)
C1S O1S H1S 107(3)
Cu1 O1S H1S 114(3)
O1S C1S H1S1 109.5
O1S C1S H1S2 109.5
H1S1 C1S H1S2 109.5
O1S C1S H1S3 109.5
H1S1 C1S H1S3 109.5
H1S2 C1S H1S3 109.5
N101 C102 C103 119.8(3)
N101 C102 C109 113.8(2)
C103 C102 C109 126.4(3)
C104 C103 C102 118.9(3)
C104 C103 H103 120.6
C102 C103 H103 120.6
C103 C104 C4A 121.4(3)
C103 C104 H104 119.3
C4A C104 H104 119.3
C8A C4A C104 116.1(3)
C8A C4A C105 117.0(3)
C104 C4A C105 127.0(3)
C106 C105 C4A 119.4(3)
C106 C105 H105 120.3
C4A C105 H105 120.3
C105 C106 C107 123.3(3)
C105 C106 H106 118.3
C107 C106 H106 118.3
C108 C107 C106 119.0(3)
C108 C107 H107 120.5
C106 C107 H107 120.5
O101 C108 C107 126.5(3)
O101 C108 C8A 115.8(3)
C107 C108 C8A 117.7(3)
N101 C8A C4A 121.1(3)
N101 C8A C108 115.3(2)
C4A C8A C108 123.6(3)
O102 C109 N102 130.0(3)
O102 C109 C102 118.5(3)
N102 C109 C102 111.5(3)
C110 C9A N102 123.5(3)
C110 C9A C13A 118.1(3)
N102 C9A C13A 118.4(3)
C111 C110 C9A 120.8(3)
C111 C110 H110 119.6
C9A C110 H110 119.6
C112 C111 C110 120.6(3)
C112 C111 H111 119.7
C110 C111 H111 119.7
C113 C112 C111 119.4(3)
C113 C112 H112 120.3
C111 C112 H112 120.3
C113 C13A C9A 119.4(3)
C113 C13A C114 119.3(3)
C9A C13A C114 121.3(2)
C112 C113 C13A 121.6(3)
C112 C113 H113 119.2
C13A C113 H113 119.2
N103 C114 C13A 113.6(2)
N103 C114 H11A 108.9
C13A C114 H11A 108.9
N103 C114 H11B 108.9
C13A C114 H11B 108.9
H11A C114 H11B 107.7
O104 S101 O103 116.45(12)
O104 S101 N103 112.48(13)
O103 S101 N103 106.17(12)
O104 S101 C115 105.42(13)
O103 S101 C115 104.86(13)
N103 S101 C115 111.24(13)
C116 C115 C120 120.4(3)
C116 C115 S101 120.2(2)
C120 C115 S101 119.4(2)
C115 C116 C117 119.3(3)
C115 C116 H116 120.4
C117 C116 H116 120.4
C18A C117 C116 121.4(3)
C18A C117 H117 119.3
C116 C117 H117 119.3
C18A C118 H11C 109.5
C18A C118 H11D 109.5
H11C C118 H11D 109.5
C18A C118 H11E 109.5
H11C C118 H11E 109.5
H11D C118 H11E 109.5
C117 C18A C119 118.0(3)
C117 C18A C118 121.3(3)
C119 C18A C118 120.7(3)
C120 C119 C18A 121.5(3)
C120 C119 H119 119.2
C18A C119 H119 119.2
C119 C120 C115 119.3(3)
C119 C120 H120 120.3
C115 C120 H120 120.3
N201 C202 C203 120.0(3)
N201 C202 C209 112.2(3)
C203 C202 C209 127.8(3)
C204 C203 C202 118.4(3)
C204 C203 H203 120.8
C202 C203 H203 120.8
C203 C204 C4B 122.3(3)
C203 C204 H204 118.8
C4B C204 H204 118.8
C204 C4B C205 128.5(4)
C204 C4B C8B 115.7(3)
C205 C4B C8B 115.8(4)
C206 C205 C4B 119.6(4)
C206 C205 H205 120.2
C4B C205 H205 120.2
C205 C206 C207 124.3(4)
C205 C206 H206 117.9
C207 C206 H206 117.9
C208 C207 C206 118.9(4)
C208 C207 H207 120.6
C206 C207 H207 120.6
O201 C208 C207 126.8(4)
O201 C208 C8B 117.3(3)
C207 C208 C8B 115.9(4)
N201 C8B C208 113.8(3)
N201 C8B C4B 120.7(3)
C208 C8B C4B 125.5(3)
N203 C209 N202 125.5(3)
N203 C209 C202 121.2(3)
N202 C209 C202 113.3(3)
C209 N203 C9B 117.2(3)
N203 C9B C210 119.8(3)
N203 C9B C14B 121.0(3)
C210 C9B C14B 119.3(3)
C211 C210 C9B 119.3(3)
C211 C210 H210 120.3
C9B C210 H210 120.3
C210 C211 C212 121.7(3)
C210 C211 H211 119.1
C212 C211 H211 119.1
C213 C212 C211 120.4(3)
C213 C212 H212 119.8
C211 C212 H212 119.8
C212 C213 C14B 118.8(3)
C212 C213 H213 120.6
C14B C213 H213 120.6
C214 C14B C9B 117.1(3)
C214 C14B C213 122.5(3)
C9B C14B C213 120.4(3)
N202 C214 C14B 121.6(3)
N202 C214 H214 119.2
C14B C214 H214 119.2
C2S O2S H2S 105(3)
O2S C2S H2S1 109.5
O2S C2S H2S2 109.5
H2S1 C2S H2S2 109.5
O2S C2S H2S3 109.5
H2S1 C2S H2S3 109.5
H2S2 C2S H2S3 109.5
C3S O3S H3S 109.5
O3S C3S H3S1 109.5
O3S C3S H3S2 109.5
H3S1 C3S H3S2 109.5
O3S C3S H3S3 109.5
H3S1 C3S H3S3 109.5
H3S2 C3S H3S3 109.5

loop_
_geom_bond_atom_site_label_1
_geom_bond_atom_site_label_2
_geom_bond_distance
Cu1 N101 1.902(2)
Cu1 N103 1.908(2)
Cu1 N102 1.998(2)
Cu1 O101 2.145(2)
Cu1 O1S 2.325(2)
Cu2 O101 1.909(2)
Cu2 N201 1.915(3)
Cu2 O201 2.000(2)
Cu2 N202 2.058(3)
Cu2 O103 2.2929(19)
N101 C102 1.315(4)
N101 C8A 1.348(4)
N102 C109 1.343(4)
N102 C9A 1.415(4)
N103 C114 1.480(4)
N103 S101 1.567(2)
O101 C108 1.348(3)
O103 S101 1.461(2)
O201 C208 1.336(4)
N201 C202 1.323(4)
N201 C8B 1.345(4)
N202 C214 1.314(4)
N202 C209 1.390(4)
O1S C1S 1.422(5)
O1S H1S 0.91(4)
C1S H1S1 0.9800
C1S H1S2 0.9800
C1S H1S3 0.9800
C102 C103 1.413(4)
C102 C109 1.521(4)
C103 C104 1.372(4)
C103 H103 0.9500
C104 C4A 1.412(5)
C104 H104 0.9500
C4A C8A 1.411(4)
C4A C105 1.417(4)
C105 C106 1.360(5)
C105 H105 0.9500
C106 C107 1.429(5)
C106 H106 0.9500
C107 C108 1.372(4)
C107 H107 0.9500
C108 C8A 1.423(4)
C109 O102 1.242(4)
C9A C110 1.398(4)
C9A C13A 1.419(4)
C110 C111 1.389(4)
C110 H110 0.9500
C111 C112 1.377(5)
C111 H111 0.9500
C112 C113 1.372(5)
C112 H112 0.9500
C13A C113 1.390(4)
C13A C114 1.510(4)
C113 H113 0.9500
C114 H11A 0.9900
C114 H11B 0.9900
S101 O104 1.445(2)
S101 C115 1.776(3)
C115 C116 1.383(4)
C115 C120 1.386(4)
C116 C117 1.392(4)
C116 H116 0.9500
C117 C18A 1.384(4)
C117 H117 0.9500
C118 C18A 1.506(4)
C118 H11C 0.9800
C118 H11D 0.9800
C118 H11E 0.9800
C18A C119 1.393(4)
C119 C120 1.382(4)
C119 H119 0.9500
C120 H120 0.9500
C202 C203 1.408(4)
C202 C209 1.474(4)
C203 C204 1.367(5)
C203 H203 0.9500
C204 C4B 1.404(5)
C204 H204 0.9500
C4B C205 1.413(5)
C4B C8B 1.424(5)
C205 C206 1.357(6)
C205 H205 0.9500
C206 C207 1.427(6)
C206 H206 0.9500
C207 C208 1.394(5)
C207 H207 0.9500
C208 C8B 1.421(5)
C209 N203 1.308(4)
N203 C9B 1.374(4)
C9B C210 1.405(4)
C9B C14B 1.412(4)
C210 C211 1.367(5)
C210 H210 0.9500
C211 C212 1.403(5)
C211 H211 0.9500
C212 C213 1.372(5)
C212 H212 0.9500
C213 C14B 1.418(5)
C213 H213 0.9500
C14B C214 1.410(4)
C214 H214 0.9500
O2S C2S 1.408(4)
O2S H2S 0.76(4)
C2S H2S1 0.9800
C2S H2S2 0.9800
C2S H2S3 0.9800
O3S C3S 1.397(5)
O3S H3S 0.8400
C3S H3S1 0.9800
C3S H3S2 0.9800
C3S H3S3 0.9800

loop_
_geom_hbond_atom_site_label_D
_geom_hbond_atom_site_label_H
_geom_hbond_atom_site_label_A
_geom_hbond_distance_DH
_geom_hbond_distance_HA
_geom_hbond_distance_DA
_geom_hbond_angle_DHA
O1S H1S O3S 0.91(4) 1.77(5) 2.674(4) 173(4)
O2S H2S O102 0.76(4) 2.01(4) 2.759(3) 171(4)
O3S H3S O201 0.84 1.81 2.632(3) 166.7

loop_
_geom_torsion_atom_site_label_1
_geom_torsion_atom_site_label_2
_geom_torsion_atom_site_label_3
_geom_torsion_atom_site_label_4
_geom_torsion
N103 Cu1 N101 C102 -84.7(4)
N102 Cu1 N101 C102 -2.8(2)
O101 Cu1 N101 C102 -176.9(2)
O1S Cu1 N101 C102 92.0(2)
N103 Cu1 N101 C8A 92.2(4)
N102 Cu1 N101 C8A 174.1(2)
O101 Cu1 N101 C8A -0.1(2)
O1S Cu1 N101 C8A -91.1(2)
N101 Cu1 N102 C109 6.6(2)
N103 Cu1 N102 C109 169.8(2)
O101 Cu1 N102 C109 23.4(4)
O1S Cu1 N102 C109 -82.3(2)
N101 Cu1 N102 C9A 179.1(2)
N103 Cu1 N102 C9A -17.6(2)
O101 Cu1 N102 C9A -164.0(2)
O1S Cu1 N102 C9A 90.3(2)
N101 Cu1 N103 C114 50.3(4)
N102 Cu1 N103 C114 -29.5(2)
O101 Cu1 N103 C114 139.27(18)
O1S Cu1 N103 C114 -126.28(19)
N101 Cu1 N103 S101 -142.3(3)
N102 Cu1 N103 S101 137.92(17)
O101 Cu1 N103 S101 -53.27(18)
O1S Cu1 N103 S101 41.2(2)
O201 Cu2 O101 C108 -60.7(2)
N202 Cu2 O101 C108 110.9(2)
O103 Cu2 O101 C108 -157.7(2)
O201 Cu2 O101 Cu1 114.57(12)
N202 Cu2 O101 Cu1 -73.84(13)
O103 Cu2 O101 Cu1 17.56(12)
N101 Cu1 O101 C108 0.67(19)
N103 Cu1 O101 C108 -162.19(19)
N102 Cu1 O101 C108 -16.3(4)
O1S Cu1 O101 C108 90.06(19)
N101 Cu1 O101 Cu2 -175.29(14)
N103 Cu1 O101 Cu2 21.86(15)
N102 Cu1 O101 Cu2 167.8(2)
O1S Cu1 O101 Cu2 -85.90(13)
O101 Cu2 O103 S101 -73.92(15)
N201 Cu2 O103 S101 102.06(15)
O201 Cu2 O103 S101 -175.64(14)
N202 Cu2 O103 S101 23.28(15)
O101 Cu2 O201 C208 -173.69(19)
N201 Cu2 O201 C208 7.4(2)
N202 Cu2 O201 C208 30.7(4)
O103 Cu2 O201 C208 -82.4(2)
O201 Cu2 N201 C202 178.4(2)
N202 Cu2 N201 C202 6.6(2)
O103 Cu2 N201 C202 -84.7(2)
O201 Cu2 N201 C8B -8.1(2)
N202 Cu2 N201 C8B -179.9(2)
O103 Cu2 N201 C8B 88.8(2)
O101 Cu2 N202 C214 1.5(2)
N201 Cu2 N202 C214 -178.9(2)
O201 Cu2 N202 C214 157.5(2)
O103 Cu2 N202 C214 -88.5(2)
O101 Cu2 N202 C209 175.19(18)
N201 Cu2 N202 C209 -5.27(18)
O201 Cu2 N202 C209 -28.8(4)
O103 Cu2 N202 C209 85.11(18)
N101 Cu1 O1S C1S -40.5(3)
N103 Cu1 O1S C1S 138.5(3)
N102 Cu1 O1S C1S 40.9(3)
O101 Cu1 O1S C1S -119.7(3)
C8A N101 C102 C103 2.3(4)
Cu1 N101 C102 C103 179.0(2)
C8A N101 C102 C109 -177.8(3)
Cu1 N101 C102 C109 -1.1(3)
N101 C102 C103 C104 -0.9(4)
C109 C102 C103 C104 179.3(3)
C102 C103 C104 C4A -1.5(5)
C103 C104 C4A C8A 2.3(4)
C103 C104 C4A C105 -176.9(3)
C8A C4A C105 C106 -1.8(5)
C104 C4A C105 C106 177.4(3)
C4A C105 C106 C107 1.6(6)
C105 C106 C107 C108 -0.5(6)
Cu2 O101 C108 C107 -7.0(5)
Cu1 O101 C108 C107 177.3(3)
Cu2 O101 C108 C8A 174.6(2)
Cu1 O101 C108 C8A -1.1(3)
C106 C107 C108 O101 -178.7(3)
C106 C107 C108 C8A -0.3(5)
C102 N101 C8A C4A -1.3(4)
Cu1 N101 C8A C4A -178.0(2)
C102 N101 C8A C108 176.2(3)
Cu1 N101 C8A C108 -0.5(3)
C104 C4A C8A N101 -1.0(4)
C105 C4A C8A N101 178.3(3)
C104 C4A C8A C108 -178.3(3)
C105 C4A C8A C108 1.0(5)
O101 C108 C8A N101 1.1(4)
C107 C108 C8A N101 -177.4(3)
O101 C108 C8A C4A 178.6(3)
C107 C108 C8A C4A 0.0(5)
C9A N102 C109 O102 -0.8(5)
Cu1 N102 C109 O102 171.8(3)
C9A N102 C109 C102 178.8(2)
Cu1 N102 C109 C102 -8.6(3)
N101 C102 C109 O102 -173.9(3)
C103 C102 C109 O102 6.0(5)
N101 C102 C109 N102 6.4(4)
C103 C102 C109 N102 -173.7(3)
C109 N102 C9A C110 26.9(4)
Cu1 N102 C9A C110 -145.1(3)
C109 N102 C9A C13A -154.1(3)
Cu1 N102 C9A C13A 33.9(4)
N102 C9A C110 C111 -177.9(3)
C13A C9A C110 C111 3.1(5)
C9A C110 C111 C112 -2.0(5)
C110 C111 C112 C113 -0.6(5)
C110 C9A C13A C113 -1.7(4)
N102 C9A C13A C113 179.3(3)
C110 C9A C13A C114 179.1(3)
N102 C9A C13A C114 0.0(4)
C111 C112 C113 C13A 2.0(5)
C9A C13A C113 C112 -0.9(5)
C114 C13A C113 C112 178.4(3)
S101 N103 C114 C13A -103.2(3)
Cu1 N103 C114 C13A 65.4(3)
C113 C13A C114 N103 126.8(3)
C9A C13A C114 N103 -54.0(4)
Cu2 O103 S101 O104 -68.05(17)
Cu2 O103 S101 N103 58.03(16)
Cu2 O103 S101 C115 175.89(13)
C114 N103 S101 O104 -48.5(2)
Cu1 N103 S101 O104 144.78(16)
C114 N103 S101 O103 -176.9(2)
Cu1 N103 S101 O103 16.3(2)
C114 N103 S101 C115 69.5(2)
Cu1 N103 S101 C115 -97.21(19)
O104 S101 C115 C116 -1.4(3)
O103 S101 C115 C116 122.1(2)
N103 S101 C115 C116 -123.6(2)
O104 S101 C115 C120 -178.7(2)
O103 S101 C115 C120 -55.3(3)
N103 S101 C115 C120 59.1(3)
C120 C115 C116 C117 1.9(5)
S101 C115 C116 C117 -175.3(2)
C115 C116 C117 C18A 1.0(5)
C116 C117 C18A C119 -2.9(5)
C116 C117 C18A C118 176.4(3)
C117 C18A C119 C120 2.0(5)
C118 C18A C119 C120 -177.3(3)
C18A C119 C120 C115 0.9(5)
C116 C115 C120 C119 -2.8(5)
S101 C115 C120 C119 174.5(2)
C8B N201 C202 C203 0.4(4)
Cu2 N201 C202 C203 173.4(2)
C8B N201 C202 C209 -179.3(2)
Cu2 N201 C202 C209 -6.3(3)
N201 C202 C203 C204 -1.1(4)
C209 C202 C203 C204 178.5(3)
C202 C203 C204 C4B 1.0(5)
C203 C204 C4B C205 179.4(3)
C203 C204 C4B C8B -0.2(5)
C204 C4B C205 C206 -178.7(4)
C8B C4B C205 C206 0.8(5)
C4B C205 C206 C207 -0.6(6)
C205 C206 C207 C208 -0.2(6)
Cu2 O201 C208 C207 174.2(3)
Cu2 O201 C208 C8B -5.7(3)
C206 C207 C208 O201 -179.2(3)
C206 C207 C208 C8B 0.6(5)
C202 N201 C8B C208 -179.4(3)
Cu2 N201 C8B C208 7.2(3)
C202 N201 C8B C4B 0.4(4)
Cu2 N201 C8B C4B -173.0(2)
O201 C208 C8B N201 -0.7(4)
C207 C208 C8B N201 179.4(3)
O201 C208 C8B C4B 179.5(3)
C207 C208 C8B C4B -0.3(5)
C204 C4B C8B N201 -0.5(4)
C205 C4B C8B N201 179.9(3)
C204 C4B C8B C208 179.2(3)
C205 C4B C8B C208 -0.4(5)
C214 N202 C209 N203 -1.6(4)
Cu2 N202 C209 N203 -176.0(2)
C214 N202 C209 C202 178.1(2)
Cu2 N202 C209 C202 3.7(3)
N201 C202 C209 N203 -179.2(3)
C203 C202 C209 N203 1.2(4)
N201 C202 C209 N202 1.2(3)
C203 C202 C209 N202 -178.5(3)
N202 C209 N203 C9B 0.9(4)
C202 C209 N203 C9B -178.7(2)
C209 N203 C9B C210 -179.8(3)
C209 N203 C9B C14B -0.2(4)
N203 C9B C210 C211 177.7(3)
C14B C9B C210 C211 -2.0(4)
C9B C210 C211 C212 0.8(5)
C210 C211 C212 C213 0.9(5)
C211 C212 C213 C14B -1.3(5)
N203 C9B C14B C214 0.2(4)
C210 C9B C14B C214 179.8(3)
N203 C9B C14B C213 -178.1(3)
C210 C9B C14B C213 1.5(4)
C212 C213 C14B C214 -178.1(3)
C212 C213 C14B C9B 0.1(4)
C209 N202 C214 C14B 1.5(4)
Cu2 N202 C214 C14B 174.91(19)
C9B C14B C214 N202 -0.9(4)
C213 C14B C214 N202 177.4(3)
